data_7011074
loop_
_publ_author_name
'Davidson, Gregory J. E.'
'Loeb, Stephen J.'
'Parekh, Neal A.'
'Wisner, James A.'

_publ_section_title
;
 Zwitterionic [2]rotaxanes utilising anionic transition metal stoppers
;
_journal_issue 21
_journal_name_full 'Journal of the Chemical Society, Dalton Transactions'
_journal_page_first 3135
_journal_paper_doi 10.1039/b107257a
_journal_year 2001
_chemical_formula_sum 'C46 H52 Br6 Co2 N4 O8'
_chemical_formula_weight 1386.24
_space_group_IT_number 61
_symmetry_cell_setting orthorhombic
_symmetry_space_group_name_Hall '-P 2ac 2ab'
_symmetry_space_group_name_H-M 'P b c a'
_atom_sites_solution_hydrogens geom
_atom_sites_solution_primary direct
_atom_sites_solution_secondary difmap
_audit_creation_method SHELXL-97
_cell_angle_alpha 90.00
_cell_angle_beta 90.00
_cell_angle_gamma 90.00
_cell_formula_units_Z 4
_cell_length_a 17.7244(2)
_cell_length_b 14.7931(3)
_cell_length_c 20.5958(3)
_cell_measurement_reflns_used 'reflections from 120 data frames'
_cell_measurement_temperature 293(2)
_cell_measurement_theta_max 28.3
_cell_measurement_theta_min 1.5
_cell_volume 5400.19(15)
_computing_cell_refinement 'Siemens SAINT'
_computing_data_collection 'Siemens SMART'
_computing_data_reduction 'Siemens SHELXTL XPREP'
_computing_molecular_graphics 'Siemens SHELXTL XP'
_computing_publication_material 'Siemens SHELXTL XCIF'
_computing_structure_refinement 'SHELXL-97 (Sheldrick, 1997)'
_computing_structure_solution 'SHELXS-97 (Sheldrick, 1990)'
_diffrn_ambient_temperature 293(2)
_diffrn_measured_fraction_theta_full 0.846
_diffrn_measured_fraction_theta_max 0.846
_diffrn_measurement_device_type 'Siemens SMART CCD'
_diffrn_measurement_method 'hemisphere scans'
_diffrn_radiation_monochromator graphite
_diffrn_radiation_source 'fine-focus sealed tube'
_diffrn_radiation_type MoK\a
_diffrn_radiation_wavelength 0.71073
_diffrn_reflns_av_R_equivalents 0.1005
_diffrn_reflns_av_sigmaI/netI 0.0785
_diffrn_reflns_limit_h_max 20
_diffrn_reflns_limit_h_min -17
_diffrn_reflns_limit_k_max 17
_diffrn_reflns_limit_k_min -16
_diffrn_reflns_limit_l_max 24
_diffrn_reflns_limit_l_min -23
_diffrn_reflns_number 18217
_diffrn_reflns_theta_full 25.00
_diffrn_reflns_theta_max 25.00
_diffrn_reflns_theta_min 1.98
_diffrn_standards_decay_% <1
_diffrn_standards_number '50 standard frames at start and end'
_exptl_absorpt_coefficient_mu 5.105
_exptl_absorpt_correction_T_max 0.0886
_exptl_absorpt_correction_T_min 0.0533
_exptl_absorpt_correction_type empirical
_exptl_crystal_colour 'emerald green'
_exptl_crystal_density_diffrn 1.705
_exptl_crystal_density_meas ?
_exptl_crystal_density_method .
_exptl_crystal_description prism
_exptl_crystal_F_000 2736
_exptl_crystal_size_max 0.28
_exptl_crystal_size_mid 0.20
_exptl_crystal_size_min 0.16
_refine_diff_density_max 0.975
_refine_diff_density_min -1.243
_refine_diff_density_rms 0.192
_refine_ls_extinction_method none
_refine_ls_goodness_of_fit_ref 1.087
_refine_ls_hydrogen_treatment mixed
_refine_ls_matrix_type full
_refine_ls_number_parameters 296
_refine_ls_number_reflns 4027
_refine_ls_number_restraints 0
_refine_ls_restrained_S_all 1.087
_refine_ls_R_factor_all 0.1852
_refine_ls_R_factor_gt 0.1198
_refine_ls_shift/su_max 0.031
_refine_ls_shift/su_mean 0.006
_refine_ls_structure_factor_coef Fsqd
_refine_ls_weighting_details 'calc w=1/[\s^2^(Fo^2^)+(0.2000P)^2^+0.0000P] where P=(Fo^2^+2Fc^2^)/3'
_refine_ls_weighting_scheme calc
_refine_ls_wR_factor_gt 0.3007
_refine_ls_wR_factor_ref 0.3532
_reflns_number_gt 1857
_reflns_number_total 4027
_reflns_threshold_expression >2sigma(I)
_cod_data_source_file b107257a.txt
_cod_data_source_block CoBr3_stoppered_[2]rotaxane
_cod_original_cell_volume 5400.2(2)
_cod_original_sg_symbol_H-M Pbca
_cod_database_code 7011074

loop_
_symmetry_equiv_pos_as_xyz
'x, y, z'
'-x+1/2, -y, z+1/2'
'-x, y+1/2, -z+1/2'
'x+1/2, -y+1/2, -z'
'-x, -y, -z'
'x-1/2, y, -z-1/2'
'x, -y-1/2, z-1/2'
'-x-1/2, y-1/2, z'

loop_
_atom_site_label
_atom_site_type_symbol
_atom_site_fract_x
_atom_site_fract_y
_atom_site_fract_z
_atom_site_U_iso_or_equiv
_atom_site_adp_type
_atom_site_occupancy
_atom_site_symmetry_multiplicity
_atom_site_calc_flag
_atom_site_refinement_flags
_atom_site_disorder_assembly
_atom_site_disorder_group
Co1 Co -0.08093(12) 0.60901(14) -0.13585(9) 0.0916(7) Uani 1 1 d . . .
Br1 Br -0.14334(13) 0.46776(14) -0.12670(10) 0.1280(8) Uani 1 1 d . . .
Br2 Br -0.10460(13) 0.71188(13) -0.04847(9) 0.1218(8) Uani 1 1 d . . .
Br3 Br -0.09080(12) 0.67025(13) -0.24200(9) 0.1197(8) Uani 1 1 d . . .
O1 O 0.5638(7) 0.6213(6) 0.1420(4) 0.094(3) Uani 1 1 d . . .
O2 O 0.4247(7) 0.5156(8) 0.1564(6) 0.116(4) Uani 1 1 d . . .
O3 O 0.3933(12) 0.3518(10) 0.1042(7) 0.171(8) Uani 1 1 d . . .
O4 O 0.6292(7) 0.6710(7) 0.0351(6) 0.107(3) Uani 1 1 d . . .
N1 N 0.0312(7) 0.5817(9) -0.1256(6) 0.090(3) Uani 1 1 d . . .
N2 N 0.4113(6) 0.5538(7) -0.0292(5) 0.072(3) Uani 1 1 d . . .
C1 C 0.0823(9) 0.6341(10) -0.1524(7) 0.084(4) Uani 1 1 d . . .
H1A H 0.0672 0.6792 -0.1811 0.101 Uiso 1 1 calc R . .
C2 C 0.1584(10) 0.6233(10) -0.1388(7) 0.092(5) Uani 1 1 d . . .
H2A H 0.1933 0.6590 -0.1607 0.111 Uiso 1 1 calc R . .
C3 C 0.1850(9) 0.5597(10) -0.0927(6) 0.081(4) Uani 1 1 d . . .
C4 C 0.1301(9) 0.5073(10) -0.0636(7) 0.091(4) Uani 1 1 d . . .
H4A H 0.1432 0.4649 -0.0322 0.109 Uiso 1 1 calc R . .
C5 C 0.0537(10) 0.5187(11) -0.0820(8) 0.098(4) Uani 1 1 d . . .
H5A H 0.0175 0.4813 -0.0634 0.117 Uiso 1 1 calc R . .
C6 C 0.2639(8) 0.5593(8) -0.0720(7) 0.078(4) Uani 1 1 d . . .
C7 C 0.3246(9) 0.5738(9) -0.1134(6) 0.081(4) Uani 1 1 d . . .
H7A H 0.3155 0.5856 -0.1570 0.097 Uiso 1 1 calc R . .
C8 C 0.3969(9) 0.5710(8) -0.0916(7) 0.079(4) Uani 1 1 d . . .
H8A H 0.4365 0.5813 -0.1203 0.095 Uiso 1 1 calc R . .
C9 C 0.3550(9) 0.5377(9) 0.0135(7) 0.084(4) Uani 1 1 d . . .
H9A H 0.3656 0.5252 0.0568 0.100 Uiso 1 1 calc R . .
C10 C 0.2827(9) 0.5402(9) -0.0078(6) 0.085(4) Uani 1 1 d . . .
H10A H 0.2441 0.5286 0.0216 0.102 Uiso 1 1 calc R . .
C11 C 0.4879(8) 0.5487(9) -0.0039(7) 0.088(4) Uani 1 1 d . . .
H11A H 0.4903 0.5790 0.0378 0.106 Uiso 1 1 calc R . .
H11B H 0.5221 0.5794 -0.0333 0.106 Uiso 1 1 calc R . .
C12 C 0.6753(12) 0.6652(11) 0.0893(10) 0.102(5) Uani 1 1 d . . .
C13 C 0.7487(13) 0.6857(11) 0.0885(10) 0.113(5) Uani 1 1 d . . .
H13A H 0.7723 0.7043 0.0504 0.136 Uiso 1 1 calc R . .
C14 C 0.7894(13) 0.6785(14) 0.1470(13) 0.135(7) Uani 1 1 d . . .
H14A H 0.8411 0.6888 0.1469 0.162 Uiso 1 1 calc R . .
C15 C 0.7550(15) 0.6569(14) 0.2029(11) 0.135(7) Uani 1 1 d . . .
H15A H 0.7817 0.6575 0.2417 0.163 Uiso 1 1 calc R . .
C16 C 0.6795(14) 0.6339(11) 0.2022(10) 0.116(5) Uani 1 1 d . . .
H16A H 0.6563 0.6134 0.2399 0.139 Uiso 1 1 calc R . .
C17 C 0.6384(9) 0.6415(10) 0.1452(9) 0.088(4) Uani 1 1 d . . .
C18 C 0.5255(9) 0.6047(11) 0.2027(7) 0.100(5) Uani 1 1 d . . .
H18A H 0.5342 0.6543 0.2325 0.120 Uiso 1 1 calc R . .
H18B H 0.5441 0.5495 0.2224 0.120 Uiso 1 1 calc R . .
C19 C 0.4449(11) 0.5965(11) 0.1885(7) 0.108(5) Uani 1 1 d . . .
H19A H 0.4171 0.6001 0.2289 0.129 Uiso 1 1 calc R . .
H19B H 0.4297 0.6473 0.1618 0.129 Uiso 1 1 calc R . .
C20 C 0.3948(14) 0.4501(13) 0.1926(8) 0.140(7) Uani 1 1 d . . .
H20A H 0.3551 0.4763 0.2189 0.168 Uiso 1 1 calc R . .
H20B H 0.4335 0.4283 0.2219 0.168 Uiso 1 1 calc R . .
C21 C 0.3636(14) 0.3727(13) 0.1585(14) 0.158(10) Uani 1 1 d . . .
H21A H 0.3672 0.3206 0.1869 0.190 Uiso 1 1 calc R . .
H21B H 0.3103 0.3842 0.1512 0.190 Uiso 1 1 calc R . .
C22 C 0.346(3) 0.286(3) 0.068(2) 0.141(14) Uiso 0.50 1 d P . 1
H22A H 0.3425 0.2322 0.0941 0.169 Uiso 0.50 1 calc PR . 1
H22B H 0.2960 0.3116 0.0648 0.169 Uiso 0.50 1 calc PR . 1
C23 C 0.636(2) 0.738(2) -0.0136(17) 0.096(10) Uiso 0.50 1 d P . 1
H23A H 0.5878 0.7686 -0.0168 0.116 Uiso 0.50 1 calc PR . 1
H23B H 0.6727 0.7816 0.0010 0.116 Uiso 0.50 1 calc PR . 1
C24 C 0.401(2) 0.265(2) 0.0648(18) 0.111(11) Uiso 0.50 1 d P . 2
H24A H 0.3953 0.2111 0.0913 0.133 Uiso 0.50 1 calc PR . 2
H24B H 0.4476 0.2623 0.0404 0.133 Uiso 0.50 1 calc PR . 2
C25 C 0.674(2) 0.716(3) -0.018(2) 0.108(12) Uiso 0.50 1 d P . 2
H25A H 0.7102 0.6765 -0.0379 0.130 Uiso 0.50 1 calc PR . 2
H25B H 0.6977 0.7718 -0.0037 0.130 Uiso 0.50 1 calc PR . 2

loop_
_atom_site_aniso_label
_atom_site_aniso_U_11
_atom_site_aniso_U_22
_atom_site_aniso_U_33
_atom_site_aniso_U_23
_atom_site_aniso_U_13
_atom_site_aniso_U_12
Co1 0.0724(15) 0.1074(15) 0.0950(13) -0.0040(11) -0.0035(11) 0.0044(10)
Br1 0.1172(17) 0.1346(16) 0.1322(15) -0.0117(11) 0.0162(12) -0.0232(12)
Br2 0.1265(18) 0.1235(14) 0.1152(13) -0.0184(10) 0.0241(12) -0.0036(11)
Br3 0.1231(17) 0.1289(15) 0.1071(12) -0.0020(10) -0.0260(11) 0.0118(10)
O1 0.090(8) 0.107(7) 0.085(6) -0.003(5) 0.010(6) 0.002(6)
O2 0.114(10) 0.121(8) 0.112(8) -0.029(7) 0.025(7) -0.029(7)
O3 0.29(2) 0.123(11) 0.099(8) -0.005(8) -0.001(11) -0.063(12)
O4 0.111(9) 0.112(8) 0.100(7) 0.004(6) 0.011(7) -0.020(6)
N1 0.075(9) 0.104(8) 0.091(7) -0.006(7) -0.010(7) 0.011(7)
N2 0.048(7) 0.078(6) 0.091(7) 0.010(6) 0.001(6) -0.001(5)
C1 0.056(10) 0.091(9) 0.106(10) 0.004(8) 0.001(8) -0.002(7)
C2 0.099(13) 0.093(10) 0.086(9) -0.014(8) 0.024(9) -0.016(8)
C3 0.084(11) 0.094(9) 0.066(7) -0.004(7) -0.014(8) 0.011(8)
C4 0.085(12) 0.089(9) 0.099(10) 0.030(8) 0.003(9) -0.005(8)
C5 0.076(12) 0.108(11) 0.109(11) -0.001(10) 0.006(10) -0.011(9)
C6 0.072(10) 0.074(8) 0.087(9) -0.009(7) -0.002(8) 0.005(7)
C7 0.087(12) 0.086(9) 0.070(7) 0.010(7) 0.002(8) 0.005(7)
C8 0.072(10) 0.081(8) 0.084(9) 0.022(7) 0.006(8) 0.009(7)
C9 0.063(10) 0.101(10) 0.088(9) -0.001(8) -0.017(8) 0.003(8)
C10 0.081(11) 0.094(9) 0.082(9) -0.002(7) 0.011(8) -0.001(8)
C11 0.072(10) 0.098(9) 0.095(9) 0.003(8) -0.010(8) 0.009(8)
C12 0.088(14) 0.097(11) 0.123(14) -0.011(10) 0.016(12) -0.004(9)
C13 0.102(16) 0.115(12) 0.123(14) -0.028(11) 0.026(13) -0.002(11)
C14 0.091(15) 0.138(16) 0.18(2) -0.043(15) 0.011(17) -0.020(11)
C15 0.11(2) 0.157(17) 0.135(16) -0.013(14) -0.009(15) 0.038(14)
C16 0.104(16) 0.114(12) 0.129(15) -0.001(11) 0.005(13) 0.011(11)
C17 0.064(11) 0.089(9) 0.110(12) -0.014(8) -0.012(10) 0.001(8)
C18 0.079(12) 0.125(12) 0.098(10) -0.021(9) 0.005(9) -0.002(9)
C19 0.102(14) 0.135(13) 0.086(10) -0.004(10) 0.018(9) -0.013(11)
C20 0.19(2) 0.137(15) 0.090(11) 0.025(12) 0.038(13) -0.005(15)
C21 0.18(2) 0.099(13) 0.20(2) 0.008(16) -0.06(2) -0.065(14)

loop_
_atom_type_symbol
_atom_type_description
_atom_type_scat_dispersion_real
_atom_type_scat_dispersion_imag
_atom_type_scat_source
C C 0.0033 0.0016 'International Tables Vol C Tables 4.2.6.8 and 6.1.1.4'
H H 0.0000 0.0000 'International Tables Vol C Tables 4.2.6.8 and 6.1.1.4'
N N 0.0061 0.0033 'International Tables Vol C Tables 4.2.6.8 and 6.1.1.4'
O O 0.0106 0.0060 'International Tables Vol C Tables 4.2.6.8 and 6.1.1.4'
Co Co 0.3494 0.9721 'International Tables Vol C Tables 4.2.6.8 and 6.1.1.4'
Br Br -0.2901 2.4595 'International Tables Vol C Tables 4.2.6.8 and 6.1.1.4'

loop_
_geom_angle_atom_site_label_1
_geom_angle_atom_site_label_2
_geom_angle_atom_site_label_3
_geom_angle
_geom_angle_site_symmetry_1
_geom_angle_site_symmetry_3
_geom_angle_publ_flag
N1 Co1 Br1 105.8(4) . . ?
N1 Co1 Br3 104.1(4) . . ?
Br1 Co1 Br3 112.04(11) . . ?
N1 Co1 Br2 102.6(3) . . ?
Br1 Co1 Br2 114.75(11) . . ?
Br3 Co1 Br2 115.91(10) . . ?
C17 O1 C18 117.0(12) . . ?
C20 O2 C19 117.1(13) . . ?
C21 O3 C22 112(3) . . ?
C21 O3 C24 135(2) . . ?
C22 O3 C24 40(2) . . ?
C12 O4 C23 125(2) . . ?
C12 O4 C25 107.8(19) . . ?
C23 O4 C25 29.3(19) . . ?
C1 N1 C5 118.8(14) . . ?
C1 N1 Co1 120.7(11) . . ?
C5 N1 Co1 119.5(11) . . ?
C8 N2 C9 121.3(12) . . ?
C8 N2 C11 122.2(12) . . ?
C9 N2 C11 116.5(11) . . ?
N1 C1 C2 121.1(14) . . ?
C1 C2 C3 122.4(14) . . ?
C4 C3 C2 115.4(14) . . ?
C4 C3 C6 123.1(13) . . ?
C2 C3 C6 121.0(14) . . ?
C3 C4 C5 119.4(13) . . ?
N1 C5 C4 122.7(14) . . ?
C7 C6 C10 115.3(13) . . ?
C7 C6 C3 124.2(13) . . ?
C10 C6 C3 120.4(14) . . ?
C8 C7 C6 121.6(12) . . ?
N2 C8 C7 120.2(13) . . ?
C10 C9 N2 118.8(13) . . ?
C9 C10 C6 122.7(14) . . ?
N2 C11 C11 110.5(15) . 5_665 ?
C13 C12 O4 123.3(19) . . ?
C13 C12 C17 122(2) . . ?
O4 C12 C17 114.3(17) . . ?
C12 C13 C14 118(2) . . ?
C15 C14 C13 121(2) . . ?
C14 C15 C16 119(2) . . ?
C15 C16 C17 119.8(19) . . ?
O1 C17 C12 118.8(16) . . ?
O1 C17 C16 122.3(17) . . ?
C12 C17 C16 118.8(18) . . ?
O1 C18 C19 107.5(13) . . ?
O2 C19 C18 114.3(15) . . ?
O2 C20 C21 117.0(17) . . ?
O3 C21 C20 117(2) . . ?
C23 C22 O3 121(4) 5_665 . ?
C22 C23 O4 118(4) 5_665 . ?
O3 C24 C25 96(3) . 5_665 ?
O4 C25 C24 95(3) . 5_665 ?

loop_
_geom_bond_atom_site_label_1
_geom_bond_atom_site_label_2
_geom_bond_distance
_geom_bond_site_symmetry_2
_geom_bond_publ_flag
Co1 N1 2.039(13) . ?
Co1 Br1 2.372(3) . ?
Co1 Br3 2.373(3) . ?
Co1 Br2 2.394(3) . ?
O1 C17 1.357(18) . ?
O1 C18 1.442(17) . ?
O2 C20 1.333(18) . ?
O2 C19 1.413(18) . ?
O3 C21 1.28(3) . ?
O3 C22 1.48(5) . ?
O3 C24 1.53(4) . ?
O4 C12 1.39(2) . ?
O4 C23 1.41(3) . ?
O4 C25 1.50(4) . ?
N1 C1 1.315(17) . ?
N1 C5 1.354(19) . ?
N2 C8 1.334(16) . ?
N2 C9 1.352(17) . ?
N2 C11 1.457(17) . ?
C1 C2 1.39(2) . ?
C2 C3 1.416(19) . ?
C3 C4 1.38(2) . ?
C3 C6 1.46(2) . ?
C4 C5 1.42(2) . ?
C6 C7 1.389(19) . ?
C6 C10 1.392(18) . ?
C7 C8 1.36(2) . ?
C9 C10 1.354(19) . ?
C11 C11 1.51(3) 5_665 ?
C12 C13 1.34(2) . ?
C12 C17 1.37(2) . ?
C13 C14 1.41(3) . ?
C14 C15 1.34(3) . ?
C15 C16 1.38(3) . ?
C16 C17 1.39(2) . ?
C18 C19 1.46(2) . ?
C20 C21 1.45(3) . ?
C22 C23 1.21(5) 5_665 ?
C23 C22 1.21(5) 5_665 ?
C24 C25 1.66(6) 5_665 ?
C25 C24 1.66(6) 5_665 ?
